data_7058120
loop_
_publ_author_name
'Stefa\'nska, Karolina'
'Szafraniec, Anna'
'Szyma\'nski, Marek P.'
'Wierzbicki, Micha\/l'
'Szumna, Agnieszka'
'Iwanek, Waldemar'

_publ_section_title
;
 Chiral chromane[4]arenes synthesised by cycloaddition reactions of
 o-quinomethine resorcin[4]arenes
;
_journal_issue 6
_journal_name_full 'New Journal of Chemistry'
_journal_page_first 2687
_journal_paper_doi 10.1039/C8NJ06179C
_journal_volume 43
_journal_year 2019
_chemical_formula_sum 'C96.15 H112 O8.46'
_chemical_formula_weight 1403.02
_space_group_IT_number 2
_space_group_name_Hall '-P 1'
_space_group_name_H-M_alt 'P -1'
_symmetry_cell_setting triclinic
_symmetry_space_group_name_Hall '-P 1'
_symmetry_space_group_name_H-M 'P -1'
_atom_sites_solution_hydrogens geom
_atom_sites_solution_primary direct
_atom_sites_solution_secondary difmap
_audit_creation_method SHELXL-97
_audit_update_record
;
2018-12-04 deposited with the CCDC.
2019-01-08 downloaded from the CCDC.
;
_cell_angle_alpha 63.890(2)
_cell_angle_beta 80.685(2)
_cell_angle_gamma 89.895(2)
_cell_formula_units_Z 2
_cell_length_a 14.8920(3)
_cell_length_b 16.9372(4)
_cell_length_c 17.8109(4)
_cell_measurement_reflns_used 30262
_cell_measurement_temperature 100.00(10)
_cell_measurement_theta_max 71.3703
_cell_measurement_theta_min 3.7325
_cell_volume 3968.55(17)
_computing_structure_refinement 'SHELXL-97 (Sheldrick, 1997)'
_computing_structure_solution 'SHELXS-97 (Sheldrick, 1990)'
_diffrn_ambient_temperature 100.00(10)
_diffrn_detector_area_resol_mean 16.2974
_diffrn_measured_fraction_theta_full 0.987
_diffrn_measured_fraction_theta_max 0.987
_diffrn_measurement_device_type 'SuperNova, Dual, Cu at zero, Eos'
_diffrn_measurement_method '\w scans'
_diffrn_radiation_monochromator mirror
_diffrn_radiation_source 'SuperNova (Cu) X-ray Source'
_diffrn_radiation_type CuK\a
_diffrn_radiation_wavelength 1.54184
_diffrn_reflns_av_R_equivalents 0.0387
_diffrn_reflns_av_sigmaI/netI 0.0242
_diffrn_reflns_limit_h_max 18
_diffrn_reflns_limit_h_min -18
_diffrn_reflns_limit_k_max 20
_diffrn_reflns_limit_k_min -20
_diffrn_reflns_limit_l_max 21
_diffrn_reflns_limit_l_min -21
_diffrn_reflns_number 60538
_diffrn_reflns_theta_full 71.51
_diffrn_reflns_theta_max 71.51
_diffrn_reflns_theta_min 3.74
_exptl_absorpt_coefficient_mu 0.569
_exptl_absorpt_correction_T_max 1.00000
_exptl_absorpt_correction_T_min 0.61343
_exptl_absorpt_correction_type multi-scan
_exptl_absorpt_process_details
;
CrysAlisPro, Agilent Technologies,
Version 1.171.35.15 (release 03-08-2011 CrysAlis171 .NET)
(compiled Aug  3 2011,13:03:54)
Empirical absorption correction using spherical harmonics,
 implemented in SCALE3 ABSPACK scaling algorithm.
;
_exptl_crystal_colour yellow
_exptl_crystal_density_diffrn 1.174
_exptl_crystal_density_method 'not measured'
_exptl_crystal_description prism
_exptl_crystal_F_000 1510
_exptl_crystal_size_max 0.40
_exptl_crystal_size_mid 0.35
_exptl_crystal_size_min 0.20
_refine_diff_density_max 0.427
_refine_diff_density_min -0.460
_refine_diff_density_rms 0.046
_refine_ls_extinction_method none
_refine_ls_goodness_of_fit_ref 1.014
_refine_ls_hydrogen_treatment mixed
_refine_ls_matrix_type full
_refine_ls_number_parameters 1362
_refine_ls_number_reflns 15266
_refine_ls_number_restraints 134
_refine_ls_restrained_S_all 1.019
_refine_ls_R_factor_all 0.0579
_refine_ls_R_factor_gt 0.0531
_refine_ls_shift/su_max 0.001
_refine_ls_shift/su_mean 0.000
_refine_ls_structure_factor_coef Fsqd
_refine_ls_weighting_details 'calc w=1/[\s^2^(Fo^2^)+(0.0984P)^2^+1.3781P] where P=(Fo^2^+2Fc^2^)/3'
_refine_ls_weighting_scheme calc
_refine_ls_wR_factor_gt 0.1533
_refine_ls_wR_factor_ref 0.1596
_reflns_number_gt 13619
_reflns_number_total 15266
_reflns_threshold_expression >2sigma(I)
_cod_data_source_file c8nj06179c2.cif
_cod_data_source_block p_ms
_cod_depositor_comments 'Adding full bibliography for 7058120.cif.'
_cod_original_cell_volume 3968.55(15)
_cod_database_code 7058120

loop_
_symmetry_equiv_pos_as_xyz
'x, y, z'
'-x, -y, -z'

loop_
_atom_site_label
_atom_site_type_symbol
_atom_site_fract_x
_atom_site_fract_y
_atom_site_fract_z
_atom_site_U_iso_or_equiv
_atom_site_adp_type
_atom_site_occupancy
_atom_site_symmetry_multiplicity
_atom_site_calc_flag
_atom_site_refinement_flags
_atom_site_disorder_assembly
_atom_site_disorder_group
C1 C 0.80355(10) 0.42045(9) 0.05577(8) 0.0262(3) Uani 1 1 d . . .
C2 C 0.89072(10) 0.39397(10) 0.06900(9) 0.0291(3) Uani 1 1 d . A .
C3 C 0.93559(10) 0.41112(10) 0.12371(9) 0.0313(3) Uani 1 1 d . A .
C4 C 0.88841(10) 0.45186(10) 0.16972(9) 0.0293(3) Uani 1 1 d . . .
C5 C 0.79987(10) 0.47668(9) 0.16158(8) 0.0264(3) Uani 1 1 d . . .
C6 C 0.75989(9) 0.46120(9) 0.10264(8) 0.0259(3) Uani 1 1 d . . .
H6A H 0.7016 0.4790 0.0947 0.031 Uiso 1 1 calc R . .
C7 C 0.74896(10) 0.51593(10) 0.21714(9) 0.0271(3) Uani 1 1 d . . .
H7 H 0.7924 0.5580 0.2192 0.033 Uiso 1 1 calc R . .
C8 C 0.66836(10) 0.56728(10) 0.18098(9) 0.0299(3) Uani 1 1 d . . .
H8A H 0.6207 0.5251 0.1866 0.036 Uiso 1 1 calc R . .
H8B H 0.6887 0.6044 0.1207 0.036 Uiso 1 1 calc R . .
C9 C 0.62597(11) 0.62581(11) 0.22137(10) 0.0358(3) Uani 1 1 d . . .
H9 H 0.5813 0.6586 0.1869 0.043 Uiso 1 1 calc R . .
C10 C 0.57355(14) 0.57531(13) 0.31146(11) 0.0468(4) Uani 1 1 d . . .
H10A H 0.6155 0.5472 0.3492 0.070 Uiso 1 1 calc R . .
H10B H 0.5312 0.5314 0.3137 0.070 Uiso 1 1 calc R . .
H10C H 0.5408 0.6154 0.3285 0.070 Uiso 1 1 calc R . .
C11 C 0.69512(14) 0.69475(13) 0.21646(15) 0.0529(5) Uani 1 1 d . . .
H11A H 0.6643 0.7336 0.2364 0.079 Uiso 1 1 calc R . .
H11B H 0.7253 0.7282 0.1586 0.079 Uiso 1 1 calc R . .
H11C H 0.7394 0.6660 0.2513 0.079 Uiso 1 1 calc R . .
O12 O 0.93623(7) 0.46505(8) 0.22393(7) 0.0354(2) Uani 1 1 d . . .
H2 H 0.9015 0.4793 0.2558 0.042 Uiso 1 1 calc R . .
O13 O 0.92987(7) 0.34904(8) 0.02501(7) 0.0332(2) Uani 1 1 d . . .
C14 C 1.03118(11) 0.38447(13) 0.13490(11) 0.0402(4) Uani 1 1 d . . .
H14A H 1.0297 0.3365 0.1912 0.048 Uiso 0.596(4) 1 calc PR A 2
H14B H 1.0689 0.4339 0.1296 0.048 Uiso 0.596(4) 1 calc PR A 2
H14C H 1.0744 0.4355 0.1017 0.048 Uiso 0.404(4) 1 calc PR A 1
H14D H 1.0363 0.3629 0.1942 0.048 Uiso 0.404(4) 1 calc PR A 1
C15B C 1.0733(2) 0.3543(2) 0.0659(2) 0.0294(7) Uani 0.596(4) 1 d P A 2
H15C H 1.0904 0.4050 0.0109 0.035 Uiso 0.596(4) 1 calc PR A 2
H15D H 1.1273 0.3232 0.0811 0.035 Uiso 0.596(4) 1 calc PR A 2
C16B C 0.9986(2) 0.2923(2) 0.06277(19) 0.0273(7) Uani 0.596(4) 1 d P A 2
H16B H 0.9728 0.2475 0.1202 0.033 Uiso 0.596(4) 1 calc PR A 2
C17B C 1.0315(7) 0.2493(5) 0.0061(6) 0.0333(14) Uani 0.596(4) 1 d P A 2
C18B C 1.0365(6) 0.1591(6) 0.0404(4) 0.0423(12) Uani 0.596(4) 1 d P A 2
H18B H 1.0229 0.1250 0.0989 0.051 Uiso 0.596(4) 1 calc PR A 2
C19B C 1.0615(3) 0.1197(4) -0.0119(3) 0.0392(13) Uani 0.596(4) 1 d P A 2
H19B H 1.0689 0.0595 0.0131 0.047 Uiso 0.596(4) 1 calc PR A 2
C20B C 1.0761(7) 0.1639(7) -0.0985(6) 0.058(3) Uani 0.596(4) 1 d P A 2
C21B C 1.0704(8) 0.2555(7) -0.1316(6) 0.046(2) Uani 0.596(4) 1 d P A 2
H21B H 1.0821 0.2894 -0.1902 0.055 Uiso 0.596(4) 1 calc PR A 2
C2B C 1.0486(8) 0.2968(5) -0.0812(7) 0.0350(16) Uani 0.596(4) 1 d P A 2
H22B H 1.0451 0.3576 -0.1059 0.042 Uiso 0.596(4) 1 calc PR A 2
C23B C 1.0950(10) 0.1185(9) -0.1539(8) 0.119(5) Uani 0.596(4) 1 d P A 2
H23D H 1.0982 0.0567 -0.1193 0.179 Uiso 0.596(4) 1 calc PR A 2
H23E H 1.1521 0.1428 -0.1921 0.179 Uiso 0.596(4) 1 calc PR A 2
H23F H 1.0469 0.1269 -0.1861 0.179 Uiso 0.596(4) 1 calc PR A 2
C15A C 1.0536(5) 0.3152(8) 0.1075(7) 0.079(3) Uani 0.404(4) 1 d P A 1
H15A H 1.1189 0.3097 0.1025 0.095 Uiso 0.404(4) 1 calc PR A 1
H15B H 1.0235 0.2594 0.1513 0.095 Uiso 0.404(4) 1 calc PR A 1
C16A C 1.0286(5) 0.3302(7) 0.0316(6) 0.0597(19) Uani 0.404(4) 1 d P A 1
H16A H 1.0629 0.3861 -0.0092 0.072 Uiso 0.404(4) 1 calc PR A 1
C17A C 1.0456(10) 0.2714(8) -0.0119(8) 0.045(3) Uani 0.404(4) 1 d PG A 1
C18A C 1.0522(10) 0.1810(8) 0.0313(5) 0.066(4) Uani 0.404(4) 1 d PG A 1
H18A H 1.0455 0.1537 0.0902 0.079 Uiso 0.404(4) 1 calc PR A 1
C19A C 1.0686(9) 0.1315(6) -0.0136(5) 0.102(6) Uani 0.404(4) 1 d PG A 1
H19A H 1.0730 0.0710 0.0153 0.122 Uiso 0.404(4) 1 calc PR A 1
C20A C 1.0785(9) 0.1723(7) -0.1017(5) 0.041(4) Uani 0.404(4) 1 d PGU A 1
C21A C 1.0720(11) 0.2627(8) -0.1449(5) 0.039(3) Uani 0.404(4) 1 d PG A 1
H21A H 1.0786 0.2900 -0.2038 0.046 Uiso 0.404(4) 1 calc PR A 1
C22A C 1.0555(11) 0.3123(6) -0.1000(8) 0.034(3) Uani 0.404(4) 1 d PG A 1
H22A H 1.0511 0.3727 -0.1288 0.041 Uiso 0.404(4) 1 calc PR A 1
C23A C 1.1043(10) 0.1234(9) -0.1557(6) 0.055(3) Uani 0.404(4) 1 d P A 1
H23A H 1.0772 0.1491 -0.2057 0.083 Uiso 0.404(4) 1 calc PR A 1
H23B H 1.0825 0.0624 -0.1233 0.083 Uiso 0.404(4) 1 calc PR A 1
H23C H 1.1695 0.1280 -0.1719 0.083 Uiso 0.404(4) 1 calc PR A 1
C31 C 0.72107(9) 0.44288(9) 0.30790(8) 0.0261(3) Uani 1 1 d . . .
C32 C 0.76581(10) 0.43787(10) 0.37334(9) 0.0291(3) Uani 1 1 d . A .
C33 C 0.74325(10) 0.37072(11) 0.45588(9) 0.0317(3) Uani 1 1 d . A .
C34 C 0.67277(10) 0.30779(10) 0.47339(9) 0.0295(3) Uani 1 1 d . . .
C35 C 0.62271(9) 0.31226(10) 0.41160(9) 0.0264(3) Uani 1 1 d . . .
C36 C 0.65113(9) 0.37910(9) 0.32916(8) 0.0257(3) Uani 1 1 d . . .
H36 H 0.6215 0.3807 0.2864 0.031 Uiso 1 1 calc R . .
C37 C 0.53871(10) 0.24990(10) 0.43272(8) 0.0270(3) Uani 1 1 d . . .
H37 H 0.5283 0.2126 0.4943 0.032 Uiso 1 1 calc R . .
C38 C 0.45321(10) 0.30151(10) 0.41304(9) 0.0298(3) Uani 1 1 d . . .
H38A H 0.4656 0.3466 0.3545 0.036 Uiso 1 1 calc R . .
H38B H 0.4034 0.2615 0.4186 0.036 Uiso 1 1 calc R . .
C39 C 0.42311(11) 0.34553(12) 0.47111(11) 0.0381(4) Uani 1 1 d . . .
H39 H 0.4765 0.3787 0.4719 0.046 Uiso 1 1 calc R . .
C40 C 0.38591(16) 0.27779(16) 0.56186(12) 0.0582(5) Uani 1 1 d . . .
H40A H 0.3691 0.3075 0.5966 0.087 Uiso 1 1 calc R . .
H40B H 0.4319 0.2385 0.5837 0.087 Uiso 1 1 calc R . .
H40C H 0.3333 0.2447 0.5625 0.087 Uiso 1 1 calc R . .
C341 C 0.35149(14) 0.41033(14) 0.43659(14) 0.0516(5) Uani 1 1 d . . .
H41A H 0.2979 0.3789 0.4366 0.077 Uiso 1 1 calc R . .
H41B H 0.3757 0.4533 0.3796 0.077 Uiso 1 1 calc R . .
H41C H 0.3358 0.4396 0.4719 0.077 Uiso 1 1 calc R . .
O42 O 0.65409(8) 0.24157(8) 0.55530(6) 0.0373(3) Uani 1 1 d . . .
H42 H 0.6539 0.1936 0.5544 0.045 Uiso 1 1 calc R . .
O43 O 0.83511(7) 0.50323(8) 0.35011(6) 0.0333(2) Uani 1 1 d . . .
C44 C 0.79441(12) 0.36523(13) 0.52467(10) 0.0439(4) Uani 1 1 d . . .
H44C H 0.7512 0.3506 0.5768 0.053 Uiso 0.596(4) 1 calc PR A 2
H44D H 0.8355 0.3185 0.5355 0.053 Uiso 0.596(4) 1 calc PR A 2
H44A H 0.8112 0.3055 0.5553 0.053 Uiso 0.404(4) 1 calc PR A 1
H44B H 0.7558 0.3807 0.5648 0.053 Uiso 0.404(4) 1 calc PR A 1
C45B C 0.8472(3) 0.4489(3) 0.5004(3) 0.0439(9) Uani 0.596(4) 1 d P A 2
H45C H 0.8899 0.4395 0.5388 0.053 Uiso 0.596(4) 1 calc PR A 2
H45D H 0.8062 0.4917 0.5050 0.053 Uiso 0.596(4) 1 calc PR A 2
C46B C 0.8978(2) 0.4835(3) 0.41233(18) 0.0414(9) Uani 0.596(4) 1 d P A 2
H46B H 0.9359 0.4376 0.4089 0.050 Uiso 0.596(4) 1 calc PR A 2
C47B C 0.9584(4) 0.5674(5) 0.3771(4) 0.0368(12) Uani 0.596(4) 1 d P A 2
C48B C 1.0350(7) 0.5805(8) 0.3169(8) 0.0386(16) Uani 0.596(4) 1 d P A 2
H48B H 1.0487 0.5367 0.2998 0.046 Uiso 0.596(4) 1 calc PR A 2
C49B C 1.0927(8) 0.6578(7) 0.2809(8) 0.0335(14) Uani 0.596(4) 1 d P A 2
H49B H 1.1454 0.6648 0.2418 0.040 Uiso 0.596(4) 1 calc PR A 2
C50B C 1.0684(11) 0.7276(6) 0.3061(8) 0.038(2) Uani 0.596(4) 1 d P A 2
C51B C 1.0006(12) 0.7168(11) 0.3656(10) 0.053(3) Uani 0.596(4) 1 d P A 2
H51B H 0.9914 0.7581 0.3868 0.063 Uiso 0.596(4) 1 calc PR A 2
C52B C 0.9361(5) 0.6343(5) 0.4002(6) 0.0483(16) Uani 0.596(4) 1 d P A 2
H52B H 0.8817 0.6287 0.4368 0.058 Uiso 0.596(4) 1 calc PR A 2
C53B C 1.1414(7) 0.8064(5) 0.2654(4) 0.0524(17) Uani 0.596(4) 1 d P A 2
H53D H 1.1944 0.7895 0.2914 0.079 Uiso 0.596(4) 1 calc PR A 2
H53E H 1.1172 0.8550 0.2740 0.079 Uiso 0.596(4) 1 calc PR A 2
H53F H 1.1578 0.8237 0.2056 0.079 Uiso 0.596(4) 1 calc PR A 2
C45A C 0.8852(5) 0.4325(5) 0.4813(4) 0.0493(16) Uani 0.404(4) 1 d P A 1
H45A H 0.9113 0.4400 0.5245 0.059 Uiso 0.404(4) 1 calc PR A 1
H45B H 0.9304 0.4093 0.4522 0.059 Uiso 0.404(4) 1 calc PR A 1
C46A C 0.8580(3) 0.5219(3) 0.4174(2) 0.0310(10) Uani 0.404(4) 1 d P A 1
H46A H 0.8048 0.5406 0.4439 0.037 Uiso 0.404(4) 1 calc PR A 1
C47A C 0.9343(6) 0.5932(6) 0.3784(5) 0.0307(16) Uani 0.404(4) 1 d P A 1
C48A C 1.0119(10) 0.5897(13) 0.3271(12) 0.039(3) Uani 0.404(4) 1 d P A 1
H48A H 1.0199 0.5406 0.3169 0.047 Uiso 0.404(4) 1 calc PR A 1
C49A C 1.0765(14) 0.6576(15) 0.2914(14) 0.051(3) Uani 0.404(4) 1 d PU A 1
H49A H 1.1246 0.6536 0.2531 0.061 Uiso 0.404(4) 1 calc PR A 1
C50A C 1.081(2) 0.7268(13) 0.3029(12) 0.049(3) Uani 0.404(4) 1 d PU A 1
C51A C 0.9868(18) 0.7267(18) 0.3573(13) 0.054(4) Uani 0.404(4) 1 d PU A 1
H51A H 0.9742 0.7788 0.3612 0.065 Uiso 0.404(4) 1 calc PR A 1
C52A C 0.9306(8) 0.6672(6) 0.3939(7) 0.042(2) Uani 0.404(4) 1 d P A 1
H52A H 0.8831 0.6696 0.4335 0.051 Uiso 0.404(4) 1 calc PR A 1
C53A C 1.1322(14) 0.8126(13) 0.2628(12) 0.105(6) Uani 0.404(4) 1 d PU A 1
H53A H 1.0985 0.8554 0.2242 0.157 Uiso 0.404(4) 1 calc PR A 1
H53B H 1.1901 0.8090 0.2321 0.157 Uiso 0.404(4) 1 calc PR A 1
H53C H 1.1418 0.8300 0.3056 0.157 Uiso 0.404(4) 1 calc PR A 1
C61 C 0.55437(9) 0.18842(9) 0.39104(8) 0.0257(3) Uani 1 1 d . . .
C62 C 0.59729(9) 0.11090(10) 0.43022(8) 0.0265(3) Uani 1 1 d . A .
C63 C 0.60852(10) 0.04983(10) 0.39754(9) 0.0278(3) Uani 1 1 d . A .
C64 C 0.57985(10) 0.07026(9) 0.32059(9) 0.0268(3) Uani 1 1 d . . .
C65 C 0.53958(9) 0.14793(9) 0.27710(8) 0.0256(3) Uani 1 1 d . . .
C66 C 0.52699(9) 0.20559(9) 0.31435(8) 0.0251(3) Uani 1 1 d . . .
H66 H 0.4993 0.2574 0.2869 0.030 Uiso 1 1 calc R . .
C67 C 0.51240(9) 0.16736(9) 0.19187(8) 0.0255(3) Uani 1 1 d . . .
H67 H 0.4878 0.1111 0.1972 0.031 Uiso 1 1 calc R . .
C68 C 0.43617(10) 0.23069(10) 0.16978(9) 0.0287(3) Uani 1 1 d . . .
H68A H 0.4599 0.2887 0.1591 0.034 Uiso 1 1 calc R . .
H68B H 0.3870 0.2105 0.2185 0.034 Uiso 1 1 calc R . .
C69 C 0.39697(11) 0.23892(11) 0.09201(10) 0.0352(3) Uani 1 1 d . . .
H69 H 0.4010 0.1826 0.0890 0.042 Uiso 1 1 calc R . .
C70 C 0.44868(14) 0.31140(16) 0.00849(11) 0.0535(5) Uani 1 1 d . . .
H70A H 0.4246 0.3110 -0.0382 0.080 Uiso 1 1 calc R . .
H70B H 0.5123 0.3011 0.0026 0.080 Uiso 1 1 calc R . .
H70C H 0.4416 0.3677 0.0086 0.080 Uiso 1 1 calc R . .
C71 C 0.29713(12) 0.25797(12) 0.10169(12) 0.0436(4) Uani 1 1 d . . .
H71A H 0.2919 0.3127 0.1054 0.065 Uiso 1 1 calc R . .
H71B H 0.2634 0.2112 0.1525 0.065 Uiso 1 1 calc R . .
H71C H 0.2731 0.2620 0.0534 0.065 Uiso 1 1 calc R . .
O72 O 0.59379(7) 0.00721(7) 0.29194(6) 0.0312(2) Uani 1 1 d . . .
H72 H 0.5876 0.0280 0.2421 0.037 Uiso 1 1 calc R . .
O73 O 0.62795(7) 0.09748(7) 0.50437(6) 0.0300(2) Uani 1 1 d . . .
C74 C 0.64998(11) -0.03616(10) 0.44204(10) 0.0337(3) Uani 1 1 d . . .
H74C H 0.7107 -0.0342 0.4114 0.040 Uiso 0.596(4) 1 calc PR A 2
H74D H 0.6129 -0.0842 0.4439 0.040 Uiso 0.596(4) 1 calc PR A 2
H74A H 0.6043 -0.0845 0.4594 0.040 Uiso 0.404(4) 1 calc PR A 1
H74B H 0.6996 -0.0418 0.4026 0.040 Uiso 0.404(4) 1 calc PR A 1
C75A C 0.6552(2) -0.0513(3) 0.5331(3) 0.0263(8) Uani 0.596(4) 1 d P A 2
H75A H 0.6935 -0.0989 0.5584 0.032 Uiso 0.596(4) 1 calc PR A 2
H75B H 0.5947 -0.0675 0.5678 0.032 Uiso 0.596(4) 1 calc PR A 2
C76A C 0.6958(2) 0.0351(3) 0.5291(3) 0.0259(8) Uani 0.596(4) 1 d P A 2
H76A H 0.7523 0.0569 0.4870 0.031 Uiso 0.596(4) 1 calc PR A 2
C77A C 0.7127(5) 0.0231(6) 0.6135(5) 0.0320(12) Uani 0.596(4) 1 d P A 2
C78A C 0.7951(4) -0.0066(7) 0.6383(5) 0.0484(14) Uani 0.596(4) 1 d P A 2
H78A H 0.8414 -0.0121 0.5995 0.058 Uiso 0.596(4) 1 calc PR A 2
C79A C 0.8096(3) -0.0285(5) 0.7209(4) 0.049(2) Uani 0.596(4) 1 d P A 2
H79A H 0.8643 -0.0508 0.7366 0.059 Uiso 0.596(4) 1 calc PR A 2
C80A C 0.7452(5) -0.0177(6) 0.7784(4) 0.0359(14) Uani 0.596(4) 1 d P A 2
C81A C 0.6628(5) 0.0119(7) 0.7540(5) 0.0324(13) Uani 0.596(4) 1 d P A 2
H81A H 0.6176 0.0195 0.7924 0.039 Uiso 0.596(4) 1 calc PR A 2
C82A C 0.6460(4) 0.0303(6) 0.6736(6) 0.0311(15) Uani 0.596(4) 1 d P A 2
H82A H 0.5892 0.0476 0.6600 0.037 Uiso 0.596(4) 1 calc PR A 2
C83A C 0.7656(5) -0.0325(3) 0.8622(4) 0.0458(13) Uani 0.596(4) 1 d P A 2
H83A H 0.7425 0.0136 0.8757 0.069 Uiso 0.596(4) 1 calc PR A 2
H83B H 0.8304 -0.0322 0.8602 0.069 Uiso 0.596(4) 1 calc PR A 2
H83C H 0.7369 -0.0885 0.9050 0.069 Uiso 0.596(4) 1 calc PR A 2
C75B C 0.6846(11) -0.0428(7) 0.5168(8) 0.107(5) Uani 0.404(4) 1 d PU A 1
H75C H 0.6608 -0.0995 0.5634 0.128 Uiso 0.404(4) 1 calc PR A 1
H75D H 0.7503 -0.0445 0.5052 0.128 Uiso 0.404(4) 1 calc PR A 1
C76B C 0.6693(10) 0.0145(8) 0.5435(7) 0.094(4) Uani 0.404(4) 1 d PU A 1
H76B H 0.6094 -0.0159 0.5750 0.112 Uiso 0.404(4) 1 calc PR A 1
C77B C 0.6973(8) 0.0068(9) 0.6260(7) 0.048(3) Uani 0.404(4) 1 d PGU A 1
C78B C 0.7822(7) -0.0229(9) 0.6433(7) 0.071(4) Uani 0.404(4) 1 d PGU A 1
H78B H 0.8205 -0.0379 0.6057 0.085 Uiso 0.404(4) 1 calc PR A 1
C79B C 0.8097(7) -0.0303(9) 0.7169(7) 0.078(5) Uani 0.404(4) 1 d PGU A 1
H79B H 0.8665 -0.0502 0.7285 0.094 Uiso 0.404(4) 1 calc PR A 1
C80B C 0.7524(10) -0.0080(10) 0.7732(7) 0.062(4) Uani 0.404(4) 1 d PGU A 1
C81B C 0.6676(9) 0.0217(11) 0.7559(9) 0.053(4) Uani 0.404(4) 1 d PGU A 1
H81B H 0.6292 0.0367 0.7936 0.064 Uiso 0.404(4) 1 calc PR A 1
C82B C 0.6400(7) 0.0291(10) 0.6823(10) 0.048(3) Uani 0.404(4) 1 d PGU A 1
H82B H 0.5833 0.0490 0.6707 0.057 Uiso 0.404(4) 1 calc PR A 1
C83B C 0.7756(14) -0.0316(12) 0.8648(11) 0.117(6) Uani 0.404(4) 1 d PU A 1
H83D H 0.7203 -0.0376 0.9036 0.176 Uiso 0.404(4) 1 calc PR A 1
H83E H 0.8160 0.0147 0.8609 0.176 Uiso 0.404(4) 1 calc PR A 1
H83F H 0.8045 -0.0860 0.8850 0.176 Uiso 0.404(4) 1 calc PR A 1
C91 C 0.59773(9) 0.19623(9) 0.12306(8) 0.0249(3) Uani 1 1 d . . .
C92 C 0.63504(10) 0.13940(9) 0.09019(9) 0.0267(3) Uani 1 1 d . A .
C93 C 0.71640(10) 0.16229(10) 0.03195(9) 0.0288(3) Uani 1 1 d . A .
C94 C 0.75778(10) 0.24761(10) 0.00104(8) 0.0274(3) Uani 1 1 d . . .
C95 C 0.72089(10) 0.30797(9) 0.02907(8) 0.0255(3) Uani 1 1 d . . .
C96 C 0.64327(9) 0.27886(9) 0.09218(8) 0.0246(3) Uani 1 1 d . . .
H96 H 0.6208 0.3166 0.1148 0.029 Uiso 1 1 calc R . .
C97 C 0.76203(10) 0.40302(9) -0.00877(8) 0.0262(3) Uani 1 1 d . . .
H97 H 0.8123 0.4103 -0.0548 0.031 Uiso 1 1 calc R . .
C98 C 0.69273(11) 0.46911(9) -0.04946(9) 0.0292(3) Uani 1 1 d . . .
H98A H 0.6384 0.4584 -0.0070 0.035 Uiso 1 1 calc R . .
H98B H 0.7187 0.5284 -0.0670 0.035 Uiso 1 1 calc R . .
C99 C 0.66521(12) 0.46378(10) -0.12657(9) 0.0339(3) Uani 1 1 d . . .
H99 H 0.6396 0.4035 -0.1081 0.041 Uiso 1 1 calc R . .
C100 C 0.74649(14) 0.48345(13) -0.19805(10) 0.0462(4) Uani 1 1 d . . .
H00A H 0.7254 0.4859 -0.2471 0.069 Uiso 1 1 calc R . .
H00B H 0.7876 0.4377 -0.1798 0.069 Uiso 1 1 calc R . .
H00C H 0.7776 0.5391 -0.2122 0.069 Uiso 1 1 calc R . .
C101 C 0.59133(14) 0.52632(12) -0.15867(11) 0.0445(4) Uani 1 1 d . . .
H01A H 0.6155 0.5860 -0.1787 0.067 Uiso 1 1 calc R . .
H01B H 0.5404 0.5128 -0.1132 0.067 Uiso 1 1 calc R . .
H01C H 0.5716 0.5195 -0.2044 0.067 Uiso 1 1 calc R . .
O102 O 0.83540(7) 0.26806(7) -0.05908(7) 0.0342(2) Uani 1 1 d . . .
H102 H 0.8753 0.2908 -0.0465 0.041 Uiso 1 1 calc R . .
O103 O 0.58709(7) 0.05766(7) 0.12057(6) 0.0305(2) Uani 1 1 d . . .
C104 C 0.76160(12) 0.09646(11) 0.00541(10) 0.0364(3) Uani 1 1 d . . .
H04C H 0.8262 0.0982 0.0076 0.044 Uiso 0.404(4) 1 calc PR A 1
H04D H 0.7550 0.1108 -0.0524 0.044 Uiso 0.404(4) 1 calc PR A 1
H04A H 0.7862 0.1257 -0.0550 0.044 Uiso 0.596(4) 1 calc PR A 2
H04B H 0.8120 0.0745 0.0354 0.044 Uiso 0.596(4) 1 calc PR A 2
C105 C 0.7137(3) -0.0001(3) 0.0691(3) 0.0329(10) Uani 0.404(4) 1 d P A 1
H05A H 0.7338 -0.0423 0.0480 0.039 Uiso 0.404(4) 1 calc PR A 1
H05B H 0.7294 -0.0191 0.1250 0.039 Uiso 0.404(4) 1 calc PR A 1
C106 C 0.6115(3) 0.0064(3) 0.0739(3) 0.0307(10) Uani 0.404(4) 1 d P A 1
H06B H 0.5988 0.0390 0.0162 0.037 Uiso 0.404(4) 1 calc PR A 1
C107 C 0.5522(5) -0.0782(5) 0.1183(5) 0.0284(16) Uani 0.404(4) 1 d PG A 1
C108 C 0.5118(5) -0.1092(7) 0.0703(4) 0.038(2) Uani 0.404(4) 1 d PG A 1
H08B H 0.5241 -0.0789 0.0112 0.046 Uiso 0.404(4) 1 calc PR A 1
C109 C 0.4530(7) -0.1854(8) 0.1104(7) 0.042(3) Uani 0.404(4) 1 d PG A 1
H09B H 0.4260 -0.2061 0.0782 0.050 Uiso 0.404(4) 1 calc PR A 1
C110 C 0.4347(8) -0.2306(7) 0.1986(7) 0.033(4) Uani 0.404(4) 1 d PG A 1
C111 C 0.4750(10) -0.1997(7) 0.2467(5) 0.065(6) Uani 0.404(4) 1 d PG A 1
H11 H 0.4627 -0.2300 0.3057 0.078 Uiso 0.404(4) 1 calc PR A 1
C112 C 0.5338(8) -0.1235(7) 0.2065(5) 0.046(4) Uani 0.404(4) 1 d PG A 1
H12B H 0.5608 -0.1028 0.2387 0.055 Uiso 0.404(4) 1 calc PR A 1
C113 C 0.3638(8) -0.3079(8) 0.2247(6) 0.035(2) Uani 0.404(4) 1 d P A 1
H13D H 0.3931 -0.3622 0.2442 0.053 Uiso 0.404(4) 1 calc PR A 1
H13E H 0.3369 -0.3003 0.1767 0.053 Uiso 0.404(4) 1 calc PR A 1
H13F H 0.3171 -0.3097 0.2695 0.053 Uiso 0.404(4) 1 calc PR A 1
C205 C 0.6963(2) 0.0208(2) 0.0238(3) 0.0384(7) Uani 0.596(4) 1 d P A 2
H05C H 0.7297 -0.0262 0.0184 0.046 Uiso 0.596(4) 1 calc PR A 2
H05D H 0.6553 0.0396 -0.0170 0.046 Uiso 0.596(4) 1 calc PR A 2
C206 C 0.6418(2) -0.01293(18) 0.1125(2) 0.0334(7) Uani 0.596(4) 1 d P A 2
H06A H 0.6839 -0.0302 0.1531 0.040 Uiso 0.596(4) 1 calc PR A 2
C207 C 0.5715(4) -0.0891(4) 0.1391(4) 0.0337(12) Uani 0.596(4) 1 d P A 2
C208 C 0.5397(4) -0.1115(5) 0.0811(3) 0.0395(12) Uani 0.596(4) 1 d P A 2
H08A H 0.5638 -0.0798 0.0235 0.047 Uiso 0.596(4) 1 calc PR A 2
C209 C 0.4736(6) -0.1792(6) 0.1066(5) 0.0415(15) Uani 0.596(4) 1 d P A 2
H09A H 0.4555 -0.1929 0.0658 0.050 Uiso 0.596(4) 1 calc PR A 2
C210 C 0.4331(7) -0.2277(6) 0.1910(6) 0.043(3) Uani 0.596(4) 1 d P A 2
C211 C 0.4668(5) -0.2044(3) 0.2492(4) 0.0289(18) Uani 0.596(4) 1 d P A 2
H111 H 0.4429 -0.2352 0.3069 0.035 Uiso 0.596(4) 1 calc PR A 2
C212 C 0.5338(5) -0.1378(6) 0.2225(6) 0.0334(14) Uani 0.596(4) 1 d P A 2
H12A H 0.5544 -0.1252 0.2630 0.040 Uiso 0.596(4) 1 calc PR A 2
C213 C 0.3653(9) -0.3068(9) 0.2319(8) 0.082(4) Uani 0.596(4) 1 d P A 2
H13A H 0.3944 -0.3569 0.2306 0.123 Uiso 0.596(4) 1 calc PR A 2
H13B H 0.3154 -0.2953 0.2015 0.123 Uiso 0.596(4) 1 calc PR A 2
H13C H 0.3429 -0.3187 0.2898 0.123 Uiso 0.596(4) 1 calc PR A 2
C1T C 0.9106(3) -0.0009(2) 0.2829(3) 0.0759(17) Uani 0.505(5) 1 d PGU B 1
H1T H 0.9341 -0.0517 0.2826 0.091 Uiso 0.505(5) 1 calc PR B 1
C2T C 0.8460(3) 0.0404(3) 0.2331(3) 0.0646(17) Uani 0.505(5) 1 d PGU B 1
H2T H 0.8262 0.0173 0.1994 0.078 Uiso 0.505(5) 1 calc PR B 1
C3T C 0.8109(2) 0.1163(2) 0.2336(2) 0.0421(12) Uani 0.505(5) 1 d PGU B 1
H3T H 0.7677 0.1440 0.2002 0.050 Uiso 0.505(5) 1 calc PR B 1
C4T C 0.8405(2) 0.1509(2) 0.2839(2) 0.0368(10) Uani 0.505(5) 1 d PGU B 1
C5T C 0.9052(3) 0.1096(3) 0.3338(3) 0.0553(19) Uani 0.505(5) 1 d PGU B 1
H5T H 0.9249 0.1327 0.3675 0.066 Uiso 0.505(5) 1 calc PR B 1
C6T C 0.9402(3) 0.0336(3) 0.3333(3) 0.0788(19) Uani 0.505(5) 1 d PGU B 1
H6T H 0.9835 0.0060 0.3666 0.095 Uiso 0.505(5) 1 calc PR B 1
C7T C 0.7963(4) 0.2306(3) 0.2860(4) 0.0530(12) Uani 0.505(5) 1 d PU B 1
H7T1 H 0.8223 0.2474 0.3232 0.079 Uiso 0.505(5) 1 calc PR B 1
H7T2 H 0.7319 0.2164 0.3062 0.079 Uiso 0.505(5) 1 calc PR B 1
H7T3 H 0.8067 0.2786 0.2297 0.079 Uiso 0.505(5) 1 calc PR B 1
C21T C 0.8562(6) 0.0715(6) 0.2359(5) 0.076(4) Uani 0.276(6) 1 d PGU C 2
H21T H 0.8541 0.0392 0.2053 0.091 Uiso 0.276(6) 1 calc PR C 2
C22T C 0.9111(5) 0.0476(5) 0.2974(5) 0.073(3) Uani 0.276(6) 1 d PGU C 2
H22T H 0.9457 -0.0008 0.3081 0.088 Uiso 0.276(6) 1 calc PR C 2
C23T C 0.9143(4) 0.0959(5) 0.3431(4) 0.044(3) Uani 0.276(6) 1 d PGU C 2
H23T H 0.9511 0.0799 0.3843 0.053 Uiso 0.276(6) 1 calc PR C 2
C24T C 0.8627(4) 0.1682(4) 0.3272(4) 0.061(3) Uani 0.276(6) 1 d PGU C 2
C25T C 0.8078(5) 0.1921(5) 0.2656(5) 0.071(4) Uani 0.276(6) 1 d PGU C 2
H25T H 0.7733 0.2405 0.2550 0.085 Uiso 0.276(6) 1 calc PR C 2
C26T C 0.8046(6) 0.1438(7) 0.2200(5) 0.086(4) Uani 0.276(6) 1 d PGU C 2
H26T H 0.7679 0.1598 0.1788 0.103 Uiso 0.276(6) 1 calc PR C 2
C27T C 0.8582(9) 0.2250(9) 0.3746(9) 0.087(4) Uani 0.276(6) 1 d PU C 2
H27A H 0.8166 0.2696 0.3534 0.130 Uiso 0.276(6) 1 calc PR C 2
H27B H 0.9178 0.2524 0.3659 0.130 Uiso 0.276(6) 1 calc PR C 2
H27C H 0.8375 0.1885 0.4342 0.130 Uiso 0.276(6) 1 calc PR C 2
C31T C 0.8990(9) 0.1873(9) 0.3786(10) 0.152(8) Uani 0.217(7) 1 d PGU D 3
H31T H 0.9156 0.2089 0.4146 0.183 Uiso 0.217(7) 1 calc PR D 3
C32T C 0.9390(10) 0.1146(10) 0.3748(12) 0.140(8) Uani 0.217(7) 1 d PGU D 3
H32T H 0.9824 0.0877 0.4083 0.168 Uiso 0.217(7) 1 calc PR D 3
C33T C 0.9143(11) 0.0823(9) 0.3210(12) 0.187(13) Uani 0.217(7) 1 d PGDU D 3
H33T H 0.9411 0.0337 0.3185 0.224 Uiso 0.217(7) 1 calc PR D 3
C34T C 0.8495(10) 0.1227(9) 0.2710(8) 0.089(5) Uani 0.217(7) 1 d PGDU D 3
C35T C 0.8095(9) 0.1953(9) 0.2747(8) 0.133(9) Uani 0.217(7) 1 d PGDU D 3
H35T H 0.7661 0.2223 0.2413 0.160 Uiso 0.217(7) 1 calc PR D 3
C36T C 0.8342(9) 0.2276(8) 0.3286(10) 0.128(8) Uani 0.217(7) 1 d PGU D 3
H36T H 0.8074 0.2763 0.3311 0.153 Uiso 0.217(7) 1 calc PR D 3
C37T C 0.833(2) 0.0798(19) 0.2194(14) 0.218(17) Uani 0.217(7) 1 d PDU D 3
H37A H 0.7867 0.1083 0.1871 0.327 Uiso 0.217(7) 1 calc PR D 3
H37B H 0.8130 0.0189 0.2554 0.327 Uiso 0.217(7) 1 calc PR D 3
H37C H 0.8883 0.0838 0.1813 0.327 Uiso 0.217(7) 1 calc PR D 3
C11T C 1.07990(19) -0.1893(3) 0.5038(2) 0.0828(14) Uani 0.542(4) 1 d PGU E 1
H11T H 1.1393 -0.1748 0.4734 0.099 Uiso 0.542(4) 1 calc PR E 1
C12T C 1.0585(2) -0.2682(2) 0.5775(2) 0.0774(13) Uani 0.542(4) 1 d PGU E 1
H12T H 1.1036 -0.3065 0.5964 0.093 Uiso 0.542(4) 1 calc PR E 1
C13T C 0.9697(2) -0.28980(18) 0.62287(19) 0.0646(11) Uani 0.542(4) 1 d PGDU E 1
H13T H 0.9554 -0.3426 0.6722 0.077 Uiso 0.542(4) 1 calc PR E 1
C14T C 0.90229(17) -0.2325(2) 0.5946(2) 0.089(2) Uani 0.542(4) 1 d PGDU E 1
C15T C 0.9237(2) -0.1536(2) 0.5209(2) 0.0800(14) Uani 0.542(4) 1 d PGDU E 1
H15T H 0.8786 -0.1153 0.5020 0.096 Uiso 0.542(4) 1 calc PR E 1
C16T C 1.0125(3) -0.1320(2) 0.47549(18) 0.0848(14) Uani 0.542(4) 1 d PGU E 1
H16T H 1.0268 -0.0792 0.4262 0.102 Uiso 0.542(4) 1 calc PR E 1
C17T C 0.8071(7) -0.2540(7) 0.6414(6) 0.166(7) Uani 0.542(4) 1 d PDU E 1
H17A H 0.7704 -0.2070 0.6127 0.249 Uiso 0.542(4) 1 calc PR E 1
H17B H 0.8057 -0.2610 0.6981 0.249 Uiso 0.542(4) 1 calc PR E 1
H17C H 0.7832 -0.3078 0.6438 0.249 Uiso 0.542(4) 1 calc PR E 1
O1S O 0.9264(5) -0.3444(4) 0.6446(5) 0.131(2) Uani 0.458(4) 1 d PDU E 2
H1S H 0.9388 -0.3640 0.6925 0.197 Uiso 0.458(4) 1 calc PR E 2
C2S C 0.8873(11) -0.2636(10) 0.6251(9) 0.187(6) Uani 0.458(4) 1 d PDU E 2
H2S H 0.9328 -0.2275 0.6330 0.224 Uiso 0.458(4) 1 calc PR E 2
C3S C 0.8066(9) -0.2693(8) 0.6859(8) 0.118(4) Uani 0.458(4) 1 d PDU E 2
H3S1 H 0.8201 -0.2972 0.7423 0.177 Uiso 0.458(4) 1 calc PR E 2
H3S2 H 0.7579 -0.3034 0.6818 0.177 Uiso 0.458(4) 1 calc PR E 2
H3S3 H 0.7885 -0.2111 0.6736 0.177 Uiso 0.458(4) 1 calc PR E 2
C4S C 0.8768(11) -0.2114(9) 0.5339(8) 0.173(5) Uani 0.458(4) 1 d PDU E 2
H4S1 H 0.9316 -0.2117 0.4973 0.259 Uiso 0.458(4) 1 calc PR E 2
H4S2 H 0.8661 -0.1517 0.5231 0.259 Uiso 0.458(4) 1 calc PR E 2
H4S3 H 0.8262 -0.2373 0.5232 0.259 Uiso 0.458(4) 1 calc PR E 2

loop_
_atom_site_aniso_label
_atom_site_aniso_U_11
_atom_site_aniso_U_22
_atom_site_aniso_U_33
_atom_site_aniso_U_23
_atom_site_aniso_U_13
_atom_site_aniso_U_12
C1 0.0290(7) 0.0289(7) 0.0198(6) -0.0100(5) -0.0046(5) -0.0039(5)
C2 0.0302(7) 0.0347(7) 0.0241(6) -0.0150(6) -0.0032(5) -0.0015(6)
C3 0.0268(7) 0.0398(8) 0.0279(7) -0.0154(6) -0.0051(6) -0.0026(6)
C4 0.0295(7) 0.0371(8) 0.0232(6) -0.0145(6) -0.0065(5) -0.0057(6)
C5 0.0288(7) 0.0293(7) 0.0213(6) -0.0113(5) -0.0047(5) -0.0048(5)
C6 0.0268(7) 0.0294(7) 0.0219(6) -0.0112(5) -0.0058(5) -0.0027(5)
C7 0.0301(7) 0.0313(7) 0.0227(6) -0.0139(6) -0.0063(5) -0.0034(6)
C8 0.0350(7) 0.0334(7) 0.0230(6) -0.0132(6) -0.0075(6) 0.0014(6)
C9 0.0396(8) 0.0388(8) 0.0325(8) -0.0184(7) -0.0088(6) 0.0066(7)
C10 0.0560(11) 0.0472(10) 0.0376(9) -0.0208(8) -0.0039(8) 0.0126(8)
C11 0.0508(11) 0.0474(10) 0.0720(13) -0.0385(10) -0.0061(9) 0.0044(8)
O12 0.0284(5) 0.0548(7) 0.0327(5) -0.0269(5) -0.0095(4) -0.0012(5)
O13 0.0309(5) 0.0448(6) 0.0310(5) -0.0223(5) -0.0078(4) 0.0056(5)
C14 0.0281(8) 0.0605(11) 0.0416(9) -0.0303(8) -0.0097(6) 0.0027(7)
C15B 0.0213(13) 0.0422(16) 0.0253(14) -0.0162(12) -0.0025(11) -0.0003(11)
C16B 0.0203(14) 0.0317(15) 0.0247(14) -0.0096(11) 0.0008(10) -0.0054(11)
C17B 0.028(2) 0.037(3) 0.035(3) -0.015(3) -0.0069(18) 0.004(2)
C18B 0.044(2) 0.040(2) 0.041(2) -0.0149(17) -0.0122(17) 0.010(2)
C19B 0.043(2) 0.035(2) 0.041(3) -0.017(2) -0.0124(18) 0.0113(17)
C20B 0.052(5) 0.053(5) 0.081(6) -0.035(4) -0.032(4) 0.025(3)
C21B 0.041(3) 0.057(5) 0.031(2) -0.014(2) -0.001(2) 0.001(2)
C2B 0.032(3) 0.028(2) 0.033(4) -0.007(2) 0.004(2) -0.003(2)
C23B 0.163(10) 0.125(9) 0.148(9) -0.105(8) -0.105(8) 0.098(8)
C15A 0.044(4) 0.147(9) 0.095(6) -0.090(7) -0.038(4) 0.042(5)
C16A 0.043(4) 0.096(6) 0.074(5) -0.062(5) -0.026(3) 0.029(4)
C17A 0.045(6) 0.057(7) 0.044(7) -0.030(6) -0.018(4) 0.019(5)
C18A 0.082(9) 0.085(10) 0.035(4) -0.027(5) -0.022(4) 0.035(7)
C19A 0.161(14) 0.065(8) 0.091(10) -0.031(7) -0.070(9) 0.055(8)
C20A 0.059(7) 0.052(8) 0.028(5) -0.032(5) -0.008(4) 0.010(4)
C21A 0.044(5) 0.048(6) 0.027(4) -0.020(4) -0.004(3) 0.015(4)
C22A 0.026(3) 0.035(4) 0.033(6) -0.011(4) 0.003(4) -0.008(3)
C23A 0.083(6) 0.061(6) 0.042(4) -0.039(4) -0.017(4) 0.022(5)
C31 0.0277(7) 0.0323(7) 0.0217(6) -0.0143(6) -0.0066(5) 0.0011(5)
C32 0.0280(7) 0.0383(8) 0.0249(7) -0.0171(6) -0.0061(5) -0.0032(6)
C33 0.0320(7) 0.0435(8) 0.0233(7) -0.0167(6) -0.0091(6) -0.0005(6)
C34 0.0323(7) 0.0367(8) 0.0197(6) -0.0121(6) -0.0063(5) -0.0001(6)
C35 0.0274(7) 0.0323(7) 0.0230(6) -0.0151(6) -0.0062(5) 0.0011(5)
C36 0.0281(7) 0.0325(7) 0.0211(6) -0.0147(6) -0.0083(5) 0.0018(5)
C37 0.0294(7) 0.0328(7) 0.0197(6) -0.0124(6) -0.0044(5) -0.0021(6)
C38 0.0283(7) 0.0377(8) 0.0269(7) -0.0176(6) -0.0045(5) -0.0012(6)
C39 0.0348(8) 0.0497(9) 0.0416(9) -0.0311(8) -0.0062(7) 0.0022(7)
C40 0.0684(13) 0.0776(14) 0.0373(9) -0.0353(10) -0.0036(9) 0.0179(11)
C341 0.0461(10) 0.0605(12) 0.0587(11) -0.0366(10) -0.0074(9) 0.0134(9)
O42 0.0456(6) 0.0420(6) 0.0214(5) -0.0101(5) -0.0099(4) -0.0062(5)
O43 0.0326(5) 0.0465(6) 0.0243(5) -0.0181(5) -0.0073(4) -0.0101(5)
C44 0.0443(9) 0.0601(11) 0.0247(7) -0.0143(7) -0.0126(7) -0.0133(8)
C45B 0.046(2) 0.059(2) 0.0281(18) -0.0184(15) -0.0135(17) -0.0143(18)
C46B 0.0412(17) 0.0536(19) 0.0322(16) -0.0190(15) -0.0143(13) -0.0094(16)
C47B 0.035(3) 0.050(3) 0.032(2) -0.023(2) -0.011(2) -0.0043(19)
C48B 0.043(5) 0.051(4) 0.031(3) -0.028(2) -0.001(3) -0.009(3)
C49B 0.031(4) 0.044(2) 0.026(3) -0.019(2) 0.001(3) -0.009(2)
C50B 0.038(5) 0.033(3) 0.041(4) -0.015(2) -0.010(3) -0.008(2)
C51B 0.046(5) 0.071(5) 0.062(5) -0.042(5) -0.024(3) 0.012(4)
C52B 0.039(2) 0.056(4) 0.050(2) -0.027(4) 0.0023(16) -0.012(3)
C53B 0.078(4) 0.033(2) 0.038(3) -0.006(2) -0.017(3) -0.020(2)
C45A 0.040(3) 0.076(4) 0.022(3) -0.011(2) -0.011(2) -0.021(3)
C46A 0.030(2) 0.048(2) 0.0265(18) -0.0258(18) -0.0068(15) -0.0016(19)
C47A 0.031(4) 0.044(5) 0.025(2) -0.022(3) -0.007(3) -0.007(2)
C48A 0.040(8) 0.057(5) 0.034(5) -0.033(3) -0.002(6) -0.003(5)
C49A 0.030(6) 0.091(6) 0.033(5) -0.032(4) 0.009(3) -0.011(4)
C50A 0.041(6) 0.080(7) 0.028(5) -0.024(4) -0.009(3) -0.007(4)
C51A 0.044(7) 0.074(6) 0.039(4) -0.019(4) -0.011(5) 0.015(5)
C52A 0.047(3) 0.049(5) 0.037(3) -0.026(4) -0.006(2) -0.008(4)
C53A 0.087(9) 0.098(9) 0.120(12) -0.054(9) 0.023(7) -0.029(7)
C61 0.0250(6) 0.0303(7) 0.0212(6) -0.0115(6) -0.0026(5) -0.0048(5)
C62 0.0255(6) 0.0330(7) 0.0194(6) -0.0100(6) -0.0044(5) -0.0047(5)
C63 0.0270(7) 0.0295(7) 0.0241(7) -0.0096(6) -0.0035(5) -0.0027(5)
C64 0.0280(7) 0.0293(7) 0.0239(6) -0.0131(6) -0.0028(5) -0.0035(5)
C65 0.0246(6) 0.0305(7) 0.0216(6) -0.0118(6) -0.0029(5) -0.0042(5)
C66 0.0257(6) 0.0272(7) 0.0222(6) -0.0106(5) -0.0042(5) -0.0017(5)
C67 0.0280(7) 0.0280(7) 0.0230(6) -0.0130(5) -0.0060(5) -0.0010(5)
C68 0.0292(7) 0.0339(7) 0.0265(7) -0.0159(6) -0.0071(5) 0.0020(6)
C69 0.0365(8) 0.0428(9) 0.0364(8) -0.0233(7) -0.0170(6) 0.0097(7)
C70 0.0462(10) 0.0796(14) 0.0329(9) -0.0204(9) -0.0167(8) 0.0112(10)
C71 0.0398(9) 0.0459(10) 0.0507(10) -0.0229(8) -0.0193(8) 0.0061(7)
O72 0.0408(6) 0.0298(5) 0.0267(5) -0.0149(4) -0.0091(4) 0.0040(4)
O73 0.0330(5) 0.0352(5) 0.0230(5) -0.0122(4) -0.0105(4) 0.0013(4)
C74 0.0389(8) 0.0317(8) 0.0299(7) -0.0120(6) -0.0097(6) 0.0025(6)
C75A 0.0216(12) 0.0284(17) 0.0229(13) -0.0069(11) -0.0011(11) -0.0041(12)
C76A 0.0156(11) 0.0290(16) 0.0262(14) -0.0077(11) 0.0009(10) -0.0111(11)
C77A 0.0314(16) 0.032(3) 0.029(2) -0.0088(19) -0.0086(14) -0.0050(16)
C78A 0.0368(18) 0.064(3) 0.055(3) -0.033(2) -0.0195(18) 0.0062(19)
C79A 0.038(2) 0.060(5) 0.049(3) -0.020(4) -0.022(2) 0.000(3)
C80A 0.045(2) 0.023(2) 0.032(2) -0.0004(18) -0.0205(19) -0.0112(18)
C81A 0.039(2) 0.030(2) 0.023(3) -0.006(2) -0.0096(19) -0.0067(17)
C82A 0.034(2) 0.033(4) 0.023(2) -0.006(2) -0.0141(17) 0.002(2)
C83A 0.071(3) 0.0306(18) 0.042(2) -0.0112(18) -0.040(2) -0.0019(18)
C75B 0.197(12) 0.077(7) 0.115(9) -0.070(7) -0.133(9) 0.089(8)
C76B 0.165(10) 0.095(8) 0.074(6) -0.062(6) -0.094(7) 0.093(8)
C77B 0.078(7) 0.037(6) 0.036(4) -0.016(4) -0.031(5) 0.019(6)
C78B 0.107(8) 0.076(8) 0.049(5) -0.035(5) -0.047(5) 0.055(7)
C79B 0.105(8) 0.088(11) 0.071(7) -0.047(8) -0.062(6) 0.057(7)
C80B 0.092(8) 0.058(9) 0.057(6) -0.036(7) -0.038(6) 0.009(6)
C81B 0.076(7) 0.050(7) 0.041(5) -0.024(5) -0.019(4) -0.005(5)
C82B 0.054(5) 0.050(7) 0.037(5) -0.017(5) -0.006(4) -0.011(4)
C83B 0.146(14) 0.165(13) 0.080(7) -0.072(9) -0.071(8) 0.048(10)
C91 0.0280(7) 0.0293(7) 0.0201(6) -0.0119(5) -0.0083(5) 0.0025(5)
C92 0.0335(7) 0.0260(7) 0.0216(6) -0.0107(5) -0.0077(5) -0.0007(5)
C93 0.0355(7) 0.0315(7) 0.0230(6) -0.0147(6) -0.0073(6) 0.0036(6)
C94 0.0301(7) 0.0322(7) 0.0205(6) -0.0122(6) -0.0050(5) 0.0000(6)
C95 0.0300(7) 0.0287(7) 0.0206(6) -0.0117(5) -0.0095(5) 0.0020(5)
C96 0.0289(7) 0.0271(7) 0.0214(6) -0.0125(5) -0.0094(5) 0.0033(5)
C97 0.0314(7) 0.0290(7) 0.0200(6) -0.0122(5) -0.0055(5) -0.0015(5)
C98 0.0399(8) 0.0272(7) 0.0232(6) -0.0120(6) -0.0106(6) 0.0002(6)
C99 0.0490(9) 0.0301(7) 0.0266(7) -0.0131(6) -0.0160(6) 0.0021(6)
C100 0.0620(11) 0.0529(10) 0.0264(8) -0.0180(7) -0.0141(7) 0.0052(9)
C101 0.0584(11) 0.0450(9) 0.0371(9) -0.0190(8) -0.0256(8) 0.0108(8)
O102 0.0345(6) 0.0389(6) 0.0306(5) -0.0195(5) 0.0023(4) -0.0038(4)
O103 0.0395(6) 0.0273(5) 0.0272(5) -0.0154(4) -0.0027(4) -0.0019(4)
C104 0.0413(8) 0.0360(8) 0.0347(8) -0.0207(7) 0.0005(6) 0.0011(7)
C105 0.048(2) 0.028(2) 0.024(2) -0.0133(17) -0.0021(19) 0.0009(16)
C106 0.047(2) 0.0269(19) 0.0242(19) -0.0154(16) -0.0095(18) 0.0015(17)
C107 0.039(4) 0.024(3) 0.025(4) -0.012(3) -0.008(2) 0.002(2)
C108 0.053(4) 0.035(3) 0.034(3) -0.019(3) -0.018(3) 0.003(3)
C109 0.049(5) 0.034(4) 0.048(5) -0.019(4) -0.020(3) -0.002(3)
C110 0.033(6) 0.022(5) 0.028(5) 0.000(4) 0.002(4) -0.003(4)
C111 0.093(11) 0.069(10) 0.031(6) -0.021(6) -0.012(6) 0.015(9)
C112 0.066(6) 0.030(5) 0.047(7) -0.022(5) -0.009(4) 0.000(3)
C113 0.034(5) 0.036(5) 0.033(3) -0.018(3) 0.008(3) -0.020(4)
C205 0.0494(17) 0.0357(15) 0.0330(19) -0.0204(14) 0.0003(14) 0.0013(12)
C206 0.0422(16) 0.0307(14) 0.0312(16) -0.0170(12) -0.0074(14) 0.0041(12)
C207 0.043(3) 0.031(2) 0.030(3) -0.016(2) -0.0096(19) 0.0053(17)
C208 0.055(3) 0.033(2) 0.0277(19) -0.0102(16) -0.0084(19) -0.002(2)
C209 0.056(3) 0.039(3) 0.033(3) -0.017(2) -0.0122(19) 0.002(2)
C210 0.050(5) 0.045(5) 0.052(6) -0.034(4) -0.021(3) 0.007(4)
C211 0.034(2) 0.019(3) 0.036(4) -0.016(2) -0.001(2) -0.007(2)
C212 0.043(3) 0.025(2) 0.0319(18) -0.0134(18) -0.0030(19) -0.005(2)
C213 0.068(6) 0.080(6) 0.126(8) -0.071(6) -0.019(5) 0.000(5)
C1T 0.081(3) 0.090(4) 0.099(4) -0.075(3) -0.032(3) 0.039(3)
C2T 0.056(3) 0.089(4) 0.076(4) -0.060(3) -0.015(3) 0.005(3)
C3T 0.028(2) 0.063(3) 0.037(2) -0.021(2) -0.0138(18) 0.001(2)
C4T 0.033(2) 0.049(3) 0.033(2) -0.0226(19) -0.0052(17) -0.0001(17)
C5T 0.054(3) 0.088(4) 0.054(3) -0.052(3) -0.032(3) 0.029(3)
C6T 0.064(3) 0.124(5) 0.095(4) -0.081(4) -0.046(3) 0.052(3)
C7T 0.049(3) 0.043(3) 0.055(3) -0.018(2) 0.012(2) -0.008(2)
C21T 0.050(5) 0.130(11) 0.046(5) -0.040(6) 0.000(4) -0.035(6)
C22T 0.055(6) 0.086(7) 0.077(7) -0.035(6) -0.008(4) -0.003(5)
C23T 0.027(4) 0.038(4) 0.049(5) -0.003(3) -0.008(4) -0.002(3)
C24T 0.045(4) 0.069(6) 0.048(4) -0.010(4) -0.005(3) 0.000(4)
C25T 0.027(5) 0.069(8) 0.061(7) 0.023(5) -0.012(5) 0.008(5)
C26T 0.074(8) 0.093(9) 0.041(5) 0.014(5) -0.011(5) -0.026(6)
C27T 0.070(7) 0.083(8) 0.099(9) -0.048(7) 0.031(6) -0.008(6)
C31T 0.055(9) 0.105(11) 0.29(2) -0.096(14) 0.014(12) -0.009(8)
C32T 0.100(13) 0.122(14) 0.25(2) -0.110(15) -0.091(14) 0.042(10)
C33T 0.104(19) 0.31(4) 0.24(3) -0.21(3) -0.054(16) 0.07(2)
C34T 0.092(10) 0.093(10) 0.064(8) -0.034(7) 0.037(6) -0.049(8)
C35T 0.096(15) 0.119(17) 0.133(15) -0.047(14) 0.091(9) -0.037(12)
C36T 0.13(2) 0.056(9) 0.17(3) -0.051(13) 0.039(12) 0.035(10)
C37T 0.28(4) 0.26(3) 0.21(3) -0.18(3) -0.07(2) -0.01(3)
C11T 0.081(3) 0.112(4) 0.078(3) -0.064(3) -0.011(2) 0.011(3)
C12T 0.084(3) 0.093(3) 0.090(3) -0.065(2) -0.034(2) 0.028(3)
C13T 0.082(3) 0.059(2) 0.069(3) -0.034(2) -0.037(2) 0.018(2)
C14T 0.065(3) 0.063(3) 0.143(6) -0.044(3) -0.029(3) -0.002(2)
C15T 0.079(3) 0.075(3) 0.080(3) -0.022(2) -0.036(2) 0.010(2)
C16T 0.098(3) 0.094(4) 0.068(3) -0.041(3) -0.018(2) 0.007(3)
C17T 0.068(4) 0.078(5) 0.246(14) 0.017(7) -0.010(6) 0.001(3)
O1S 0.129(5) 0.125(5) 0.177(6) -0.109(5) -0.001(4) 0.010(4)
C2S 0.174(9) 0.186(9) 0.180(7) -0.083(7) 0.020(6) 0.081(7)
C3S 0.108(7) 0.143(12) 0.142(8) -0.099(9) -0.022(6) 0.039(7)
C4S 0.218(10) 0.171(8) 0.145(6) -0.094(6) -0.004(6) 0.042(7)

loop_
_atom_type_symbol
_atom_type_description
_atom_type_scat_dispersion_real
_atom_type_scat_dispersion_imag
_atom_type_scat_source
C C 0.0181 0.0091 'International Tables Vol C Tables 4.2.6.8 and 6.1.1.4'
H H 0.0000 0.0000 'International Tables Vol C Tables 4.2.6.8 and 6.1.1.4'
O O 0.0492 0.0322 'International Tables Vol C Tables 4.2.6.8 and 6.1.1.4'

loop_
_geom_angle_atom_site_label_1
_geom_angle_atom_site_label_2
_geom_angle_atom_site_label_3
_geom_angle
C6 C1 C2 117.61(12)
C6 C1 C97 124.00(13)
C2 C1 C97 118.39(12)
O13 C2 C3 121.82(13)
O13 C2 C1 116.00(12)
C3 C2 C1 122.18(13)
C2 C3 C4 117.83(13)
C2 C3 C14 121.28(14)
C4 C3 C14 120.87(13)
O12 C4 C5 122.87(13)
O12 C4 C3 114.67(13)
C5 C4 C3 122.46(13)
C4 C5 C6 116.98(13)
C4 C5 C7 120.53(12)
C6 C5 C7 122.46(13)
C1 C6 C5 122.82(13)
C5 C7 C31 109.05(11)
C5 C7 C8 113.21(11)
C31 C7 C8 112.96(12)
C7 C8 C9 116.93(12)
C10 C9 C11 110.53(15)
C10 C9 C8 114.56(14)
C11 C9 C8 112.70(14)
C2 O13 C16B 114.94(16)
C2 O13 C16A 115.5(2)
C16B O13 C16A 28.3(3)
C15A C14 C3 111.0(3)
C15A C14 C15B 28.6(4)
C3 C14 C15B 110.08(17)
C16B C15B C14 106.7(2)
O13 C16B C17B 106.6(5)
O13 C16B C15B 105.1(2)
C17B C16B C15B 113.5(4)
C2B C17B C18B 118.0(4)
C2B C17B C16B 121.4(6)
C18B C17B C16B 120.3(6)
C19B C18B C17B 120.2(5)
C20B C19B C18B 123.6(5)
C19B C20B C21B 114.8(6)
C19B C20B C23B 122.7(9)
C21B C20B C23B 122.5(9)
C2B C21B C20B 122.7(7)
C21B C2B C17B 120.6(5)
C16A C15A C14 114.4(8)
C15A C16A C17A 125.3(9)
C15A C16A O13 115.9(6)
C17A C16A O13 102.0(7)
C18A C17A C22A 120.0
C18A C17A C16A 123.5(9)
C22A C17A C16A 116.5(9)
C17A C18A C19A 120.0
C18A C19A C20A 120.0
C19A C20A C21A 120.0
C19A C20A C23A 122.8(8)
C21A C20A C23A 117.0(8)
C22A C21A C20A 120.0
C21A C22A C17A 120.0
C36 C31 C32 117.14(13)
C36 C31 C7 121.70(12)
C32 C31 C7 121.15(13)
O43 C32 C33 122.07(12)
O43 C32 C31 115.73(13)
C33 C32 C31 122.19(13)
C32 C33 C34 118.11(13)
C32 C33 C44 121.18(14)
C34 C33 C44 120.70(14)
O42 C34 C33 116.16(12)
O42 C34 C35 121.80(13)
C33 C34 C35 122.04(13)
C36 C35 C34 116.99(13)
C36 C35 C37 120.69(12)
C34 C35 C37 122.28(13)
C31 C36 C35 123.35(12)
C61 C37 C35 111.98(11)
C61 C37 C38 113.35(11)
C35 C37 C38 110.90(12)
C39 C38 C37 113.75(12)
C40 C39 C341 109.96(15)
C40 C39 C38 111.69(15)
C341 C39 C38 110.53(14)
C32 O43 C46A 116.81(18)
C32 O43 C46B 114.61(15)
C46A O43 C46B 35.65(19)
C45B C44 C33 111.67(19)
C45B C44 C45A 26.8(3)
C33 C44 C45A 109.0(2)
C44 C45B C46B 110.6(3)
C45B C46B O43 111.7(3)
C45B C46B C47B 118.3(4)
O43 C46B C47B 103.6(3)
C48B C47B C52B 119.0(7)
C48B C47B C46B 119.5(7)
C52B C47B C46B 121.5(6)
C47B C48B C49B 121.8(8)
C48B C49B C50B 118.5(10)
C51B C50B C49B 122.1(12)
C51B C50B C53B 124.5(11)
C49B C50B C53B 112.6(13)
C50B C51B C52B 117.8(11)
C47B C52B C51B 120.0(9)
C46A C45A C44 108.1(4)
O43 C46A C47A 107.6(4)
O43 C46A C45A 103.5(4)
C47A C46A C45A 113.7(5)
C48A C47A C52A 116.0(11)
C48A C47A C46A 122.9(10)
C52A C47A C46A 121.2(8)
C49A C48A C47A 119.9(14)
C50A C49A C48A 129.0(19)
C49A C50A C53A 138(2)
C49A C50A C51A 106(2)
C53A C50A C51A 112(2)
C52A C51A C50A 126(2)
C51A C52A C47A 121.0(16)
C66 C61 C62 117.58(13)
C66 C61 C37 122.66(13)
C62 C61 C37 119.75(12)
C63 C62 O73 121.41(13)
C63 C62 C61 122.14(12)
O73 C62 C61 116.44(12)
C62 C63 C64 117.85(13)
C62 C63 C74 122.39(13)
C64 C63 C74 119.77(13)
O72 C64 C65 122.92(12)
O72 C64 C63 114.55(13)
C65 C64 C63 122.53(13)
C64 C65 C66 117.23(12)
C64 C65 C67 119.77(12)
C66 C65 C67 122.99(12)
C61 C66 C65 122.57(13)
C91 C67 C65 109.32(11)
C91 C67 C68 113.99(11)
C65 C67 C68 113.57(11)
C67 C68 C69 114.18(12)
C71 C69 C70 108.75(14)
C71 C69 C68 110.11(13)
C70 C69 C68 112.72(14)
C62 O73 C76A 115.9(2)
C62 O73 C76B 113.8(4)
C76A O73 C76B 19.2(7)
C75B C74 C63 112.5(4)
C75B C74 C75A 17.7(7)
C63 C74 C75A 108.8(2)
C74 C75A C76A 108.7(3)
O73 C76A C77A 107.9(5)
O73 C76A C75A 106.0(3)
C77A C76A C75A 112.1(5)
C82A C77A C78A 117.1(3)
C82A C77A C76A 123.0(5)
C78A C77A C76A 119.5(6)
C77A C78A C79A 121.2(4)
C80A C79A C78A 121.3(3)
C79A C80A C81A 117.7(3)
C79A C80A C83A 120.4(6)
C81A C80A C83A 121.9(6)
C80A C81A C82A 121.6(3)
C77A C82A C81A 121.0(3)
C76B C75B C74 120.7(8)
C75B C76B O73 128.8(8)
C75B C76B C77B 122.8(9)
O73 C76B C77B 108.3(8)
C78B C77B C82B 120.0
C78B C77B C76B 118.5(9)
C82B C77B C76B 121.5(9)
C77B C78B C79B 120.0
C80B C79B C78B 120.0
C81B C80B C79B 120.0
C81B C80B C83B 119.0(12)
C79B C80B C83B 120.2(12)
C80B C81B C82B 120.0
C81B C82B C77B 120.0
C96 C91 C92 117.19(13)
C96 C91 C67 121.41(12)
C92 C91 C67 121.38(12)
C93 C92 O103 121.66(12)
C93 C92 C91 122.11(13)
O103 C92 C91 116.22(12)
C92 C93 C94 118.05(13)
C92 C93 C104 121.41(13)
C94 C93 C104 120.48(13)
O102 C94 C95 122.55(13)
O102 C94 C93 115.66(12)
C95 C94 C93 121.79(13)
C96 C95 C94 117.37(13)
C96 C95 C97 120.62(12)
C94 C95 C97 122.00(12)
C91 C96 C95 123.22(12)
C1 C97 C95 111.54(11)
C1 C97 C98 113.45(11)
C95 C97 C98 111.24(11)
C99 C98 C97 113.64(12)
C101 C99 C100 110.43(14)
C101 C99 C98 110.12(13)
C100 C99 C98 112.26(13)
C92 O103 C106 117.06(18)
C92 O103 C206 115.26(14)
C106 O103 C206 32.60(18)
C205 C104 C93 111.77(16)
C205 C104 C105 30.12(17)
C93 C104 C105 108.47(18)
C106 C105 C104 107.0(4)
O103 C106 C107 107.5(5)
O103 C106 C105 105.2(4)
C107 C106 C105 117.2(5)
C108 C107 C112 120.0
C108 C107 C106 119.1(6)
C112 C107 C106 120.9(6)
C109 C108 C107 120.0
C110 C109 C108 120.0
C109 C110 C111 120.0
C109 C110 C113 108.4(9)
C111 C110 C113 131.5(9)
C112 C111 C110 120.0
C111 C112 C107 120.0
C104 C205 C206 110.2(3)
O103 C206 C205 110.1(3)
O103 C206 C207 103.9(3)
C205 C206 C207 115.8(4)
C212 C207 C208 116.5(4)
C212 C207 C206 120.6(5)
C208 C207 C206 122.8(5)
C209 C208 C207 121.8(4)
C208 C209 C210 122.1(4)
C209 C210 C211 115.2(5)
C209 C210 C213 130.1(8)
C211 C210 C213 114.4(8)
C212 C211 C210 121.6(4)
C207 C212 C211 122.6(4)
C2T C1T C6T 120.0
C3T C2T C1T 120.0
C2T C3T C4T 120.0
C5T C4T C3T 120.0
C5T C4T C7T 122.1(3)
C3T C4T C7T 117.9(3)
C6T C5T C4T 120.0
C5T C6T C1T 120.0
C22T C21T C26T 120.0
C23T C22T C21T 120.0
C22T C23T C24T 120.0
C23T C24T C25T 120.0
C23T C24T C27T 125.0(7)
C25T C24T C27T 115.0(7)
C24T C25T C26T 120.0
C25T C26T C21T 120.0
C32T C31T C36T 120.0
C33T C32T C31T 120.0
C32T C33T C34T 120.0
C33T C34T C35T 120.0
C33T C34T C37T 111.9(16)
C35T C34T C37T 128.1(16)
C36T C35T C34T 120.0
C35T C36T C31T 120.0
C12T C11T C16T 120.0
C13T C12T C11T 120.0
C14T C13T C12T 120.0
C13T C14T C15T 120.0
C13T C14T C17T 121.2(5)
C15T C14T C17T 118.8(5)
C16T C15T C14T 120.0
C15T C16T C11T 120.0
O1S C2S C3S 113.7(11)
O1S C2S C4S 115.6(12)
C3S C2S C4S 113.7(12)

loop_
_geom_bond_atom_site_label_1
_geom_bond_atom_site_label_2
_geom_bond_distance
C1 C6 1.388(2)
C1 C2 1.395(2)
C1 C97 1.5232(17)
C2 O13 1.3813(17)
C2 C3 1.393(2)
C3 C4 1.397(2)
C3 C14 1.510(2)
C4 O12 1.3794(16)
C4 C5 1.394(2)
C5 C6 1.4037(18)
C5 C7 1.5265(19)
C7 C31 1.5300(19)
C7 C8 1.538(2)
C8 C9 1.542(2)
C9 C10 1.518(2)
C9 C11 1.522(3)
O13 C16B 1.440(3)
O13 C16A 1.517(6)
C14 C15A 1.475(8)
C14 C15B 1.571(4)
C15B C16B 1.556(5)
C16B C17B 1.508(7)
C17B C2B 1.379(8)
C17B C18B 1.379(8)
C18B C19B 1.374(6)
C19B C20B 1.365(9)
C20B C21B 1.405(8)
C20B C23B 1.490(14)
C21B C2B 1.363(7)
C15A C16A 1.376(10)
C16A C17A 1.505(10)
C17A C18A 1.3900
C17A C22A 1.3900
C18A C19A 1.3900
C19A C20A 1.3900
C20A C21A 1.3900
C20A C23A 1.529(13)
C21A C22A 1.3900
C31 C36 1.383(2)
C31 C32 1.4049(18)
C32 O43 1.3874(18)
C32 C33 1.392(2)
C33 C34 1.393(2)
C33 C44 1.5139(19)
C34 O42 1.3760(18)
C34 C35 1.4018(19)
C35 C36 1.398(2)
C35 C37 1.5247(19)
C37 C61 1.5208(19)
C37 C38 1.542(2)
C38 C39 1.534(2)
C39 C40 1.522(3)
C39 C341 1.528(3)
O43 C46A 1.456(3)
O43 C46B 1.490(3)
C44 C45B 1.473(4)
C44 C45A 1.618(6)
C45B C46B 1.476(6)
C46B C47B 1.504(8)
C47B C48B 1.376(9)
C47B C52B 1.390(7)
C48B C49B 1.397(18)
C49B C50B 1.464(14)
C50B C51B 1.29(3)
C50B C53B 1.545(13)
C51B C52B 1.520(16)
C45A C46A 1.543(9)
C46A C47A 1.497(10)
C47A C48A 1.371(11)
C47A C52A 1.396(9)
C48A C49A 1.35(3)
C49A C50A 1.28(3)
C50A C53A 1.46(2)
C50A C51A 1.57(4)
C51A C52A 1.18(3)
C61 C66 1.3953(18)
C61 C62 1.398(2)
C62 C63 1.391(2)
C62 O73 1.3910(16)
C63 C64 1.3972(19)
C63 C74 1.507(2)
C64 O72 1.3743(17)
C64 C65 1.393(2)
C65 C66 1.3994(19)
C65 C67 1.5283(17)
C67 C91 1.5252(19)
C67 C68 1.5371(19)
C68 C69 1.5396(19)
C69 C71 1.520(2)
C69 C70 1.529(3)
O73 C76A 1.436(5)
O73 C76B 1.454(9)
C74 C75B 1.464(9)
C74 C75A 1.541(5)
C75A C76A 1.553(6)
C76A C77A 1.488(8)
C77A C82A 1.385(6)
C77A C78A 1.389(5)
C78A C79A 1.404(5)
C79A C80A 1.360(6)
C80A C81A 1.388(5)
C80A C83A 1.483(9)
C81A C82A 1.390(4)
C75B C76B 1.260(14)
C76B C77B 1.544(12)
C77B C78B 1.3900
C77B C82B 1.3900
C78B C79B 1.3900
C79B C80B 1.3900
C80B C81B 1.3900
C80B C83B 1.596(19)
C81B C82B 1.3900
C91 C96 1.388(2)
C91 C92 1.4024(19)
C92 C93 1.391(2)
C92 O103 1.3923(17)
C93 C94 1.402(2)
C93 C104 1.509(2)
C94 O102 1.3699(17)
C94 C95 1.398(2)
C95 C96 1.392(2)
C95 C97 1.5284(19)
C97 C98 1.538(2)
C98 C99 1.5342(18)
C99 C101 1.525(2)
C99 C100 1.525(2)
O103 C106 1.454(4)
O103 C206 1.491(3)
C104 C205 1.493(3)
C104 C105 1.606(4)
C105 C106 1.517(7)
C106 C107 1.497(8)
C107 C108 1.3900
C107 C112 1.3900
C108 C109 1.3900
C109 C110 1.3900
C110 C111 1.3900
C110 C113 1.534(13)
C111 C112 1.3900
C205 C206 1.507(5)
C206 C207 1.513(7)
C207 C212 1.362(8)
C207 C208 1.394(6)
C208 C209 1.375(8)
C209 C210 1.387(8)
C210 C211 1.418(7)
C210 C213 1.500(13)
C211 C212 1.369(6)
C1T C2T 1.3900
C1T C6T 1.3900
C2T C3T 1.3900
C3T C4T 1.3900
C4T C5T 1.3900
C4T C7T 1.513(5)
C5T C6T 1.3900
C21T C22T 1.3900
C21T C26T 1.3900
C22T C23T 1.3900
C23T C24T 1.3900
C24T C25T 1.3900
C24T C27T 1.529(14)
C25T C26T 1.3900
C31T C32T 1.3900
C31T C36T 1.3900
C32T C33T 1.3900
C33T C34T 1.3900
C34T C35T 1.3900
C34T C37T 1.447(15)
C35T C36T 1.3900
C11T C12T 1.3900
C11T C16T 1.3900
C12T C13T 1.3900
C13T C14T 1.3900
C14T C15T 1.3900
C14T C17T 1.480(10)
C15T C16T 1.3900
O1S C2S 1.406(11)
C2S C3S 1.453(13)
C2S C4S 1.504(14)
